data_7012994
loop_
_publ_author_name
'Henderson, William'
'Evans, Cameron'
'Nicholson, Brian K.'
'Fawcett, John'

_publ_section_title
;
 Coordination isomerism in salicylhydroxamate complexes of platinum(ii)
 and palladium(ii)
;
_journal_issue 13
_journal_name_full 'Dalton Transactions'
_journal_page_first 2691
_journal_paper_doi 10.1039/b303367h
_journal_year 2003
_chemical_formula_sum 'C31 H27 N2 O3 Pt Sb'
_chemical_formula_weight 792.39
_chemical_name_systematic
; 
? 
;
_space_group_IT_number 2
_symmetry_cell_setting triclinic
_symmetry_space_group_name_Hall '-P 1'
_symmetry_space_group_name_H-M 'P -1'
_atom_sites_solution_hydrogens geom
_atom_sites_solution_primary direct
_atom_sites_solution_secondary difmap
_audit_creation_method SHELXL-97
_cell_angle_alpha 106.725(19)
_cell_angle_beta 100.613(15)
_cell_angle_gamma 102.365(19)
_cell_formula_units_Z 2
_cell_length_a 10.0243(11)
_cell_length_b 10.6353(9)
_cell_length_c 14.590(3)
_cell_measurement_reflns_used 43
_cell_measurement_temperature 200(2)
_cell_measurement_theta_max 12.52
_cell_measurement_theta_min 5.35
_cell_volume 1404.0(4)
_computing_cell_refinement 'XSCANS (Fait, 1991)'
_computing_data_collection 'XSCANS (Fait, 1991)'
_computing_data_reduction 'XSCANS (Fait, 1991)'
_computing_molecular_graphics 'SHELXL-97 (Sheldrick, 1997)'
_computing_publication_material 'SHELXL-97 (Sheldrick, 1997)'
_computing_structure_refinement 'SHELXL-97 (Sheldrick, 1997)'
_computing_structure_solution 'SHELXS-97 (Sheldrick, 1990)'
_diffrn_ambient_temperature 200(2)
_diffrn_measured_fraction_theta_full 0.976
_diffrn_measured_fraction_theta_max 0.976
_diffrn_measurement_device_type 'Siemens P4 diffractometer'
_diffrn_measurement_method 'omega scan'
_diffrn_radiation_monochromator graphite
_diffrn_radiation_source 'fine-focus sealed tube'
_diffrn_radiation_type MoK\a
_diffrn_radiation_wavelength 0.71073
_diffrn_reflns_av_R_equivalents 0.0254
_diffrn_reflns_av_sigmaI/netI 0.0291
_diffrn_reflns_limit_h_max 13
_diffrn_reflns_limit_h_min 0
_diffrn_reflns_limit_k_max 13
_diffrn_reflns_limit_k_min -13
_diffrn_reflns_limit_l_max 19
_diffrn_reflns_limit_l_min -20
_diffrn_reflns_number 8032
_diffrn_reflns_theta_full 29.50
_diffrn_reflns_theta_max 29.50
_diffrn_reflns_theta_min 2.09
_diffrn_standards_decay_% <2
_diffrn_standards_interval_count 1000
_diffrn_standards_number 3
_exptl_absorpt_coefficient_mu 5.973
_exptl_absorpt_correction_T_max 0.630
_exptl_absorpt_correction_T_min 0.270
_exptl_absorpt_correction_type psi-scan
_exptl_absorpt_process_details
;
189 psi-scan data employed, merging R=0.136 before absorption 
correction 
and 0.033 after correction (XEMP; SHELXL-97)'
;
_exptl_crystal_colour yellow
_exptl_crystal_density_diffrn 1.874
_exptl_crystal_density_method 'not measured'
_exptl_crystal_description block
_exptl_crystal_F_000 760
_exptl_crystal_size_max 0.52
_exptl_crystal_size_mid 0.31
_exptl_crystal_size_min 0.30
_refine_diff_density_max 2.399
_refine_diff_density_min -2.709
_refine_diff_density_rms 0.190
_refine_ls_extinction_method none
_refine_ls_goodness_of_fit_ref 1.047
_refine_ls_hydrogen_treatment mixed
_refine_ls_matrix_type full
_refine_ls_number_parameters 344
_refine_ls_number_reflns 7628
_refine_ls_number_restraints 0
_refine_ls_restrained_S_all 1.047
_refine_ls_R_factor_all 0.0461
_refine_ls_R_factor_gt 0.0381
_refine_ls_shift/su_max 0.010
_refine_ls_shift/su_mean 0.000
_refine_ls_structure_factor_coef Fsqd
_refine_ls_weighting_details 'calc w=1/[\s^2^(Fo^2^)+(0.0580P)^2^+2.4517P] where P=(Fo^2^+2Fc^2^)/3'
_refine_ls_weighting_scheme calc
_refine_ls_wR_factor_gt 0.0915
_refine_ls_wR_factor_ref 0.0958
_reflns_number_gt 6743
_reflns_number_total 7628
_reflns_threshold_expression >2sigma(I)
_cod_data_source_file b303367h.txt
_cod_data_source_block 9949
_cod_depositor_comments
;
The following automatic conversions were performed:
'_symmetry_cell_setting' value 'Triclinic' changed to 'triclinic'
according to '/home/saulius/struct/CIF-dictionaries/cif_core.dic'
dictionary named 'cif_core.dic' version 2.4.1 from 2010-06-29.

Automatic conversion script
Id: cif_fix_enum 1527 2010-12-29 10:47:43Z saulius 
;
_cod_original_cell_volume 1404.0(3)
_cod_original_sg_symbol_H-M P(-)1
_cod_database_code 7012994

loop_
_symmetry_equiv_pos_as_xyz
'x, y, z'
'-x, -y, -z'

loop_
_atom_site_label
_atom_site_type_symbol
_atom_site_fract_x
_atom_site_fract_y
_atom_site_fract_z
_atom_site_U_iso_or_equiv
_atom_site_adp_type
_atom_site_occupancy
_atom_site_symmetry_multiplicity
_atom_site_calc_flag
_atom_site_refinement_flags
_atom_site_disorder_assembly
_atom_site_disorder_group
Pt1 Pt 0.817239(18) 0.861556(18) 0.542739(14) 0.02266(6) Uani 1 1 d . . .
Sb1 Sb 0.92041(3) 0.91486(3) 0.72424(2) 0.02401(8) Uani 1 1 d . . .
O1 O 0.9177(5) 0.6491(4) 0.5923(3) 0.0373(9) Uani 1 1 d . . .
H1 H 0.9650 0.5964 0.5764 0.056 Uiso 1 1 calc R . .
O2 O 0.8757(5) 0.4796(4) 0.4177(3) 0.0412(10) Uani 1 1 d . . .
O3 O 0.7339(4) 0.8303(4) 0.3998(3) 0.0322(8) Uani 1 1 d . . .
N1 N 0.8623(5) 0.6849(5) 0.5096(3) 0.0300(9) Uani 1 1 d . . .
N2 N 0.7586(4) 1.0387(4) 0.5640(3) 0.0253(8) Uani 1 1 d . . .
C1 C 0.8428(5) 0.5891(5) 0.4222(4) 0.0288(10) Uani 1 1 d . . .
C2 C 0.7825(5) 0.6117(5) 0.3297(4) 0.0275(10) Uani 1 1 d . . .
C3 C 0.7727(6) 0.5099(6) 0.2407(5) 0.0363(12) Uani 1 1 d . . .
H3A H 0.8072 0.4363 0.2438 0.044 Uiso 1 1 calc R . .
C4 C 0.7144(7) 0.5139(7) 0.1493(4) 0.0433(14) Uani 1 1 d . . .
H4A H 0.7106 0.4453 0.0916 0.052 Uiso 1 1 calc R . .
C5 C 0.6608(7) 0.6232(7) 0.1445(5) 0.0426(14) Uani 1 1 d . . .
H5A H 0.6187 0.6264 0.0832 0.051 Uiso 1 1 calc R . .
C6 C 0.6699(6) 0.7262(6) 0.2298(4) 0.0370(12) Uani 1 1 d . . .
H6A H 0.6341 0.7985 0.2251 0.044 Uiso 1 1 calc R . .
C7 C 0.7321(5) 0.7252(5) 0.3245(4) 0.0274(10) Uani 1 1 d . . .
C8 C 0.8179(6) 1.1313(6) 0.5266(5) 0.0357(12) Uani 1 1 d . . .
H8A H 0.8925 1.1186 0.4988 0.043 Uiso 1 1 calc R . .
C9 C 0.7719(7) 1.2443(7) 0.5283(5) 0.0437(14) Uani 1 1 d . . .
H9A H 0.8175 1.3086 0.5042 0.052 Uiso 1 1 calc R . .
C10 C 0.6571(6) 1.2628(6) 0.5661(5) 0.0397(13) Uani 1 1 d . . .
C11 C 0.5977(6) 1.1669(6) 0.6034(5) 0.0381(13) Uani 1 1 d . . .
H11A H 0.5207 1.1754 0.6293 0.046 Uiso 1 1 calc R . .
C12 C 0.6514(6) 1.0575(6) 0.6031(4) 0.0337(11) Uani 1 1 d . . .
H12A H 0.6116 0.9952 0.6309 0.040 Uiso 1 1 calc R . .
C10A C 0.5994(9) 1.3816(8) 0.5613(7) 0.066(2) Uani 1 1 d . . .
H10A H 0.5209 1.3793 0.5904 0.099 Uiso 1 1 calc R . .
H10B H 0.5685 1.3749 0.4933 0.099 Uiso 1 1 calc R . .
H10C H 0.6722 1.4661 0.5971 0.099 Uiso 1 1 calc R . .
C13 C 0.8957(5) 1.1010(5) 0.8140(4) 0.0282(10) Uani 1 1 d . . .
C14 C 0.8219(6) 1.1016(6) 0.8857(5) 0.0374(12) Uani 1 1 d . . .
H14A H 0.7880 1.0208 0.8974 0.045 Uiso 1 1 calc R . .
C15 C 0.7980(8) 1.2207(7) 0.9397(6) 0.0498(17) Uani 1 1 d . . .
H15A H 0.7497 1.2199 0.9883 0.060 Uiso 1 1 calc R . .
C16 C 0.8452(7) 1.3399(6) 0.9220(6) 0.0505(17) Uani 1 1 d . . .
H16A H 0.8281 1.4197 0.9581 0.061 Uiso 1 1 calc R . .
C17 C 0.9188(7) 1.3422(6) 0.8499(5) 0.0422(14) Uani 1 1 d . . .
H17A H 0.9498 1.4230 0.8374 0.051 Uiso 1 1 calc R . .
C18 C 0.9458(6) 1.2238(6) 0.7968(4) 0.0330(11) Uani 1 1 d . . .
H18A H 0.9969 1.2256 0.7499 0.040 Uiso 1 1 calc R . .
C19 C 0.8168(6) 0.7803(5) 0.7880(4) 0.0301(10) Uani 1 1 d . . .
C20 C 0.8900(7) 0.7608(6) 0.8705(5) 0.0398(13) Uani 1 1 d . . .
H20A H 0.9868 0.8026 0.8962 0.048 Uiso 1 1 calc R . .
C21 C 0.8187(9) 0.6787(7) 0.9147(5) 0.0511(17) Uani 1 1 d . . .
H21A H 0.8670 0.6675 0.9713 0.061 Uiso 1 1 calc R . .
C22 C 0.6763(9) 0.6138(7) 0.8751(6) 0.059(2) Uani 1 1 d . . .
H22A H 0.6288 0.5577 0.9044 0.070 Uiso 1 1 calc R . .
C23 C 0.6046(7) 0.6313(8) 0.7930(6) 0.0523(17) Uani 1 1 d . . .
H23A H 0.5087 0.5860 0.7662 0.063 Uiso 1 1 calc R . .
C24 C 0.6732(6) 0.7161(7) 0.7491(5) 0.0398(13) Uani 1 1 d . . .
H24A H 0.6232 0.7296 0.6940 0.048 Uiso 1 1 calc R . .
C25 C 1.1374(5) 0.9406(6) 0.7862(4) 0.0310(10) Uani 1 1 d . . .
C26 C 1.2112(6) 0.8611(8) 0.7330(5) 0.0492(16) Uani 1 1 d . . .
H26A H 1.1665 0.7963 0.6704 0.059 Uiso 1 1 calc R . .
C27 C 1.3527(8) 0.8822(9) 0.7767(8) 0.068(2) Uani 1 1 d . . .
H27A H 1.4032 0.8300 0.7428 0.081 Uiso 1 1 calc R . .
C28 C 1.4197(7) 0.9771(9) 0.8677(7) 0.060(2) Uani 1 1 d . . .
H28A H 1.5147 0.9884 0.8952 0.072 Uiso 1 1 calc R . .
C29 C 1.3483(7) 1.0569(8) 0.9197(6) 0.0542(18) Uani 1 1 d . . .
H29A H 1.3948 1.1225 0.9816 0.065 Uiso 1 1 calc R . .
C30 C 1.2044(6) 1.0379(6) 0.8781(5) 0.0386(12) Uani 1 1 d . . .
H30A H 1.1548 1.0908 0.9124 0.046 Uiso 1 1 calc R . .

loop_
_atom_site_aniso_label
_atom_site_aniso_U_11
_atom_site_aniso_U_22
_atom_site_aniso_U_33
_atom_site_aniso_U_23
_atom_site_aniso_U_13
_atom_site_aniso_U_12
Pt1 0.02435(9) 0.02275(10) 0.02271(9) 0.00579(7) 0.00795(6) 0.01157(6)
Sb1 0.02568(15) 0.02354(16) 0.02298(15) 0.00569(12) 0.00639(12) 0.01044(12)
O1 0.052(2) 0.040(2) 0.0267(19) 0.0117(17) 0.0073(17) 0.0300(19)
O2 0.055(2) 0.031(2) 0.038(2) 0.0038(18) 0.0075(19) 0.0277(19)
O3 0.047(2) 0.033(2) 0.0218(17) 0.0097(15) 0.0089(15) 0.0231(17)
N1 0.038(2) 0.029(2) 0.026(2) 0.0071(18) 0.0076(18) 0.0175(18)
N2 0.0296(19) 0.0225(19) 0.026(2) 0.0060(16) 0.0088(16) 0.0136(16)
C1 0.030(2) 0.026(2) 0.029(3) 0.005(2) 0.0086(19) 0.0113(19)
C2 0.027(2) 0.030(3) 0.027(2) 0.007(2) 0.0105(19) 0.0096(19)
C3 0.039(3) 0.034(3) 0.036(3) 0.008(2) 0.016(2) 0.012(2)
C4 0.050(3) 0.047(4) 0.026(3) 0.001(3) 0.017(2) 0.008(3)
C5 0.053(3) 0.049(4) 0.026(3) 0.012(3) 0.013(2) 0.011(3)
C6 0.047(3) 0.042(3) 0.027(3) 0.013(2) 0.014(2) 0.016(3)
C7 0.029(2) 0.028(2) 0.026(2) 0.007(2) 0.0114(19) 0.0107(19)
C8 0.044(3) 0.031(3) 0.041(3) 0.014(2) 0.023(3) 0.015(2)
C9 0.056(4) 0.038(3) 0.046(4) 0.017(3) 0.021(3) 0.021(3)
C10 0.040(3) 0.030(3) 0.042(3) 0.003(2) 0.003(2) 0.017(2)
C11 0.034(3) 0.033(3) 0.047(3) 0.007(3) 0.013(2) 0.019(2)
C12 0.032(2) 0.036(3) 0.038(3) 0.010(2) 0.015(2) 0.017(2)
C10A 0.068(5) 0.049(4) 0.091(7) 0.021(4) 0.021(5) 0.039(4)
C13 0.028(2) 0.024(2) 0.031(3) 0.005(2) 0.0087(19) 0.0104(18)
C14 0.043(3) 0.031(3) 0.036(3) 0.006(2) 0.016(2) 0.010(2)
C15 0.061(4) 0.035(3) 0.055(4) 0.003(3) 0.035(3) 0.016(3)
C16 0.055(4) 0.025(3) 0.069(5) 0.002(3) 0.031(4) 0.014(3)
C17 0.044(3) 0.026(3) 0.056(4) 0.013(3) 0.016(3) 0.009(2)
C18 0.033(2) 0.030(3) 0.035(3) 0.008(2) 0.013(2) 0.007(2)
C19 0.035(2) 0.025(2) 0.028(3) 0.004(2) 0.010(2) 0.010(2)
C20 0.050(3) 0.032(3) 0.033(3) 0.011(2) 0.005(2) 0.007(2)
C21 0.076(5) 0.039(3) 0.038(3) 0.018(3) 0.016(3) 0.010(3)
C22 0.073(5) 0.043(4) 0.048(4) 0.009(3) 0.026(4) -0.010(3)
C23 0.044(3) 0.056(4) 0.046(4) 0.010(3) 0.020(3) -0.004(3)
C24 0.032(3) 0.052(4) 0.033(3) 0.017(3) 0.008(2) 0.006(2)
C25 0.031(2) 0.034(3) 0.035(3) 0.015(2) 0.012(2) 0.014(2)
C26 0.033(3) 0.059(4) 0.045(4) 0.001(3) 0.007(3) 0.018(3)
C27 0.041(4) 0.075(6) 0.095(7) 0.025(5) 0.022(4) 0.034(4)
C28 0.028(3) 0.064(5) 0.087(6) 0.030(5) -0.002(3) 0.015(3)
C29 0.042(3) 0.056(4) 0.051(4) 0.021(4) -0.011(3) 0.003(3)
C30 0.037(3) 0.040(3) 0.033(3) 0.009(2) 0.002(2) 0.009(2)

loop_
_atom_type_symbol
_atom_type_description
_atom_type_scat_dispersion_real
_atom_type_scat_dispersion_imag
_atom_type_scat_source
C C 0.0033 0.0016 'International Tables Vol C Tables 4.2.6.8 and 6.1.1.4'
H H 0.0000 0.0000 'International Tables Vol C Tables 4.2.6.8 and 6.1.1.4'
N N 0.0061 0.0033 'International Tables Vol C Tables 4.2.6.8 and 6.1.1.4'
O O 0.0106 0.0060 'International Tables Vol C Tables 4.2.6.8 and 6.1.1.4'
Sb Sb -0.5866 1.5461 'International Tables Vol C Tables 4.2.6.8 and 6.1.1.4'
Pt Pt -1.7033 8.3905 'International Tables Vol C Tables 4.2.6.8 and 6.1.1.4'

loop_
_geom_angle_atom_site_label_1
_geom_angle_atom_site_label_2
_geom_angle_atom_site_label_3
_geom_angle
_geom_angle_site_symmetry_1
_geom_angle_site_symmetry_3
_geom_angle_publ_flag
N1 Pt1 O3 91.78(17) . . ?
N1 Pt1 N2 174.66(17) . . ?
O3 Pt1 N2 83.05(16) . . ?
N1 Pt1 Sb1 91.57(13) . . ?
O3 Pt1 Sb1 176.62(10) . . ?
N2 Pt1 Sb1 93.62(12) . . ?
C19 Sb1 C25 102.6(2) . . ?
C19 Sb1 C13 98.8(2) . . ?
C25 Sb1 C13 100.5(2) . . ?
C19 Sb1 Pt1 115.59(15) . . ?
C25 Sb1 Pt1 122.85(15) . . ?
C13 Sb1 Pt1 112.90(15) . . ?
C7 O3 Pt1 125.4(3) . . ?
C1 N1 O1 113.9(4) . . ?
C1 N1 Pt1 130.9(4) . . ?
O1 N1 Pt1 115.1(3) . . ?
C12 N2 C8 118.6(5) . . ?
C12 N2 Pt1 121.9(4) . . ?
C8 N2 Pt1 119.1(3) . . ?
O2 C1 N1 120.6(5) . . ?
O2 C1 C2 119.9(5) . . ?
N1 C1 C2 119.5(5) . . ?
C3 C2 C7 118.3(5) . . ?
C3 C2 C1 116.2(5) . . ?
C7 C2 C1 125.5(5) . . ?
C4 C3 C2 122.9(6) . . ?
C3 C4 C5 118.6(5) . . ?
C6 C5 C4 120.5(6) . . ?
C5 C6 C7 121.7(6) . . ?
O3 C7 C6 115.3(5) . . ?
O3 C7 C2 126.7(5) . . ?
C6 C7 C2 117.9(5) . . ?
N2 C8 C9 121.9(5) . . ?
C8 C9 C10 120.1(6) . . ?
C11 C10 C9 117.0(5) . . ?
C11 C10 C10A 122.7(6) . . ?
C9 C10 C10A 120.2(7) . . ?
C10 C11 C12 120.5(5) . . ?
N2 C12 C11 121.9(5) . . ?
C14 C13 C18 118.9(5) . . ?
C14 C13 Sb1 120.7(4) . . ?
C18 C13 Sb1 120.3(4) . . ?
C15 C14 C13 120.9(6) . . ?
C16 C15 C14 120.2(6) . . ?
C15 C16 C17 120.2(6) . . ?
C18 C17 C16 119.9(6) . . ?
C17 C18 C13 119.9(5) . . ?
C20 C19 C24 120.0(5) . . ?
C20 C19 Sb1 120.6(4) . . ?
C24 C19 Sb1 119.4(4) . . ?
C19 C20 C21 119.7(6) . . ?
C22 C21 C20 120.1(7) . . ?
C23 C22 C21 120.2(6) . . ?
C22 C23 C24 120.7(6) . . ?
C19 C24 C23 119.2(6) . . ?
C30 C25 C26 120.9(5) . . ?
C30 C25 Sb1 118.9(4) . . ?
C26 C25 Sb1 120.2(4) . . ?
C27 C26 C25 117.9(7) . . ?
C28 C27 C26 121.8(7) . . ?
C27 C28 C29 120.6(6) . . ?
C28 C29 C30 119.3(7) . . ?
C25 C30 C29 119.6(6) . . ?

loop_
_geom_bond_atom_site_label_1
_geom_bond_atom_site_label_2
_geom_bond_distance
_geom_bond_site_symmetry_2
_geom_bond_publ_flag
Pt1 N1 1.972(4) . ?
Pt1 O3 1.999(4) . ?
Pt1 N2 2.049(4) . ?
Pt1 Sb1 2.5060(7) . ?
Sb1 C19 2.117(6) . ?
Sb1 C25 2.122(5) . ?
Sb1 C13 2.129(5) . ?
O1 N1 1.421(6) . ?
O2 C1 1.263(6) . ?
O3 C7 1.317(6) . ?
N1 C1 1.333(7) . ?
N2 C12 1.331(6) . ?
N2 C8 1.341(7) . ?
C1 C2 1.481(8) . ?
C2 C3 1.403(7) . ?
C2 C7 1.420(7) . ?
C3 C4 1.371(9) . ?
C4 C5 1.394(10) . ?
C5 C6 1.375(8) . ?
C6 C7 1.412(8) . ?
C8 C9 1.372(8) . ?
C9 C10 1.391(9) . ?
C10 C11 1.367(9) . ?
C10 C10A 1.511(8) . ?
C11 C12 1.382(7) . ?
C13 C14 1.387(7) . ?
C13 C18 1.405(8) . ?
C14 C15 1.381(8) . ?
C15 C16 1.370(10) . ?
C16 C17 1.394(9) . ?
C17 C18 1.385(8) . ?
C19 C20 1.383(8) . ?
C19 C24 1.384(8) . ?
C20 C21 1.384(9) . ?
C21 C22 1.376(11) . ?
C22 C23 1.361(11) . ?
C23 C24 1.388(9) . ?
C25 C30 1.375(8) . ?
C25 C26 1.401(8) . ?
C26 C27 1.385(9) . ?
C27 C28 1.357(12) . ?
C28 C29 1.377(12) . ?
C29 C30 1.404(8) . ?
